data_7107404
loop_
_publ_author_name
'Thorsten Gehrmann'
'Matthias Kruck'
'Hubert Wadepohl'
'Lutz H. Gade'

_publ_section_title
;
 Stitching together SNx units in the coordination sphere of zirconium:
 assembly of a tris(imido)sulfite and a hydrazidobis(imido)sulfite
;
_journal_name_full Chem.Commun.
_journal_page_first 2397
_journal_paper_doi 10.1039/c2cc17594k
_journal_volume 48
_journal_year 2012
_chemical_absolute_configuration ad
_chemical_formula_sum 'C39 H76 N6 S Si4 Zr'
_chemical_formula_weight 864.70
_chemical_properties_physical air-sensitive
_space_group_IT_number 18
_symmetry_cell_setting orthorhombic
_symmetry_Int_Tables_number 18
_symmetry_space_group_name_Hall 'P 2 2ab'
_symmetry_space_group_name_H-M 'P 21 21 2'
_atom_sites_solution_hydrogens geom
_atom_sites_solution_primary dual
_atom_sites_solution_secondary difmap
_audit_block_code ga_tg37
_audit_creation_method SHELXL-97
_cell_angle_alpha 90.00
_cell_angle_beta 90.00
_cell_angle_gamma 90.00
_cell_formula_units_Z 8
_cell_length_a 24.884(11)
_cell_length_b 27.141(12)
_cell_length_c 14.484(6)
_cell_measurement_reflns_used 7955
_cell_measurement_temperature 100(2)
_cell_measurement_theta_max 27.78
_cell_measurement_theta_min 2.21
_cell_volume 9782(7)
_computing_cell_refinement
;
SAINT (Bruker AXS, 1997-2008). Includes estimated systematic errors
of the unit cell constants from Monte Carlo simulations.
;
_computing_data_collection 'SMART-5.631 (Bruker AXS, 2003)'
_computing_data_reduction 'SAINT (Bruker AXS, 1997-2008); SADABS (Bruker AXS, 2008)'
_computing_publication_material 'SHELXL-97 (Sheldrick, 1997)'
_computing_structure_refinement 'SHELXL-97 (Sheldrick, 1997)'
_computing_structure_solution 'SUPERFLIP (Palatinus, 2007-2009)'
_diffrn_ambient_environment 'perfluoro polyether oil'
_diffrn_ambient_temperature 100(2)
_diffrn_detector 'CCD plate'
_diffrn_detector_area_resol_mean 8.19
_diffrn_detector_type CCD-PXL-KAF2
_diffrn_measured_fraction_theta_full 1.000
_diffrn_measured_fraction_theta_max 0.999
_diffrn_measurement_device 'three-circle diffractometer'
_diffrn_measurement_device_type 'Bruker AXS Smart 1000'
_diffrn_measurement_method '\f- and \w-scans'
_diffrn_measurement_specimen_support 'polyimid foil'
_diffrn_radiation_monochromator graphite
_diffrn_radiation_probe x-ray
_diffrn_radiation_type MoK\a
_diffrn_radiation_wavelength 0.71073
_diffrn_reflns_av_R_equivalents 0.0901
_diffrn_reflns_av_sigmaI/netI 0.0505
_diffrn_reflns_limit_h_max 33
_diffrn_reflns_limit_h_min -33
_diffrn_reflns_limit_k_max 36
_diffrn_reflns_limit_k_min 0
_diffrn_reflns_limit_l_max 19
_diffrn_reflns_limit_l_min 0
_diffrn_reflns_number 209306
_diffrn_reflns_theta_full 28.28
_diffrn_reflns_theta_max 28.28
_diffrn_reflns_theta_min 2.06
_diffrn_source 'fine-focus sealed tube'
_exptl_absorpt_coefficient_mu 0.397
_exptl_absorpt_correction_T_max 0.7458
_exptl_absorpt_correction_T_min 0.6716
_exptl_absorpt_correction_type multi-scan
_exptl_absorpt_process_details
;
multi-scan from symmetry-related measurements (Blessing 1995)
SADABS (Sheldrick & Bruker AXS, 2004-2008)
;
_exptl_crystal_colour colourless
_exptl_crystal_density_diffrn 1.174
_exptl_crystal_density_method 'not measured'
_exptl_crystal_description block
_exptl_crystal_F_000 3712
_exptl_crystal_size_max 0.10
_exptl_crystal_size_mid 0.10
_exptl_crystal_size_min 0.10
_refine_diff_density_max 1.248
_refine_diff_density_min -0.425
_refine_diff_density_rms 0.067
_refine_ls_abs_structure_details 'Flack H D (1983), Acta Cryst. A39, 876-881'
_refine_ls_abs_structure_Flack 0.01(2)
_refine_ls_extinction_method none
_refine_ls_goodness_of_fit_ref 1.022
_refine_ls_hydrogen_treatment constr
_refine_ls_matrix_type full
_refine_ls_number_parameters 961
_refine_ls_number_reflns 24252
_refine_ls_number_restraints 0
_refine_ls_restrained_S_all 1.022
_refine_ls_R_factor_all 0.0558
_refine_ls_R_factor_gt 0.0398
_refine_ls_shift/su_max 0.004
_refine_ls_shift/su_mean 0.000
_refine_ls_structure_factor_coef Fsqd
_refine_ls_weighting_details 'calc w=1/[\s^2^(Fo^2^)+(0.0344P)^2^+6.0292P] where P=(Fo^2^+2Fc^2^)/3'
_refine_ls_weighting_scheme calc
_refine_ls_wR_factor_gt 0.0801
_refine_ls_wR_factor_ref 0.0874
_reflns_number_gt 20606
_reflns_number_total 24252
_reflns_threshold_expression >2sigma(I)
_cod_data_source_file c2cc17594k.txt
_cod_data_source_block complex_2
_cod_database_code 7107404
_audit_block_refno 1081

loop_
_symmetry_equiv_pos_as_xyz
'x, y, z'
'-x, -y, z'
'x+1/2, -y+1/2, -z'
'-x+1/2, y+1/2, -z'

loop_
_atom_site_label
_atom_site_type_symbol
_atom_site_fract_x
_atom_site_fract_y
_atom_site_fract_z
_atom_site_U_iso_or_equiv
_atom_site_adp_type
_atom_site_occupancy
_atom_site_symmetry_multiplicity
_atom_site_calc_flag
_atom_site_refinement_flags
Zr1 Zr 0.504529(10) 0.758109(9) 1.463729(17) 0.01528(5) Uani 1 1 d .
S1 S 0.40644(3) 0.77293(2) 1.57426(5) 0.01835(13) Uani 1 1 d .
Si1 Si 0.48425(3) 0.83047(3) 1.26885(6) 0.02417(17) Uani 1 1 d .
Si2 Si 0.55489(3) 0.65016(3) 1.55037(6) 0.02441(18) Uani 1 1 d .
Si3 Si 0.37630(3) 0.70042(3) 1.43061(6) 0.02327(17) Uani 1 1 d .
Si4 Si 0.31518(3) 0.83336(3) 1.61584(6) 0.02207(17) Uani 1 1 d .
N1 N 0.51828(9) 0.78722(9) 1.33585(16) 0.0210(5) Uani 1 1 d .
N2 N 0.54872(9) 0.69405(8) 1.46371(17) 0.0186(5) Uani 1 1 d .
N3 N 0.58806(9) 0.79198(8) 1.50400(17) 0.0197(5) Uani 1 1 d .
N4 N 0.47076(9) 0.79676(8) 1.57864(17) 0.0175(5) Uani 1 1 d .
N5 N 0.42231(9) 0.74022(8) 1.48049(16) 0.0191(5) Uani 1 1 d .
N6 N 0.36671(9) 0.81403(9) 1.54647(18) 0.0225(5) Uani 1 1 d .
C1 C 0.57126(12) 0.77317(12) 1.2986(2) 0.0268(7) Uani 1 1 d .
H1B H 0.5882 0.8034 1.2736 0.032 Uiso 1 1 calc R
H1A H 0.5650 0.7508 1.2458 0.032 Uiso 1 1 calc R
C2 C 0.61293(11) 0.74796(11) 1.3633(2) 0.0228(6) Uani 1 1 d .
C3 C 0.59447(12) 0.69623(11) 1.3978(2) 0.0263(7) Uani 1 1 d .
H3A H 0.5848 0.6763 1.3430 0.032 Uiso 1 1 calc R
H3B H 0.6257 0.6800 1.4273 0.032 Uiso 1 1 calc R
C4 C 0.66164(12) 0.73781(14) 1.3004(2) 0.0340(8) Uani 1 1 d .
H4C H 0.6760 0.7691 1.2773 0.051 Uiso 1 1 calc R
H4A H 0.6504 0.7173 1.2481 0.051 Uiso 1 1 calc R
H4B H 0.6895 0.7205 1.3356 0.051 Uiso 1 1 calc R
C5 C 0.62803(11) 0.77993(10) 1.4451(2) 0.0221(6) Uani 1 1 d .
C6 C 0.68057(12) 0.79499(11) 1.4628(3) 0.0306(7) Uani 1 1 d .
H6 H 0.7086 0.7865 1.4212 0.037 Uiso 1 1 calc R
C7 C 0.69172(13) 0.82213(12) 1.5407(3) 0.0351(8) Uani 1 1 d .
H7 H 0.7275 0.8325 1.5532 0.042 Uiso 1 1 calc R
C8 C 0.65114(12) 0.83414(12) 1.6001(2) 0.0313(7) Uani 1 1 d .
H8 H 0.6581 0.8529 1.6542 0.038 Uiso 1 1 calc R
C9 C 0.59971(12) 0.81832(10) 1.5796(2) 0.0238(6) Uani 1 1 d .
H9 H 0.5714 0.8265 1.6208 0.029 Uiso 1 1 calc R
C10 C 0.41633(13) 0.84078(12) 1.3196(2) 0.0319(7) Uani 1 1 d .
H10A H 0.3914 0.8159 1.2958 0.048 Uiso 1 1 calc R
H10B H 0.4035 0.8737 1.3026 0.048 Uiso 1 1 calc R
H10C H 0.4184 0.8382 1.3870 0.048 Uiso 1 1 calc R
C11 C 0.52320(16) 0.88953(12) 1.2681(3) 0.0420(9) Uani 1 1 d .
H11C H 0.5291 0.9006 1.3317 0.063 Uiso 1 1 calc R
H11B H 0.5029 0.9147 1.2343 0.063 Uiso 1 1 calc R
H11A H 0.5579 0.8842 1.2378 0.063 Uiso 1 1 calc R
C12 C 0.47506(14) 0.81027(14) 1.1447(2) 0.0368(8) Uani 1 1 d .
C13 C 0.43988(19) 0.8494(2) 1.0971(3) 0.0811(19) Uani 1 1 d .
H13C H 0.4593 0.8808 1.0950 0.122 Uiso 1 1 calc R
H13B H 0.4064 0.8536 1.1320 0.122 Uiso 1 1 calc R
H13A H 0.4315 0.8387 1.0341 0.122 Uiso 1 1 calc R
C14 C 0.52715(14) 0.80815(13) 1.0895(2) 0.0375(8) Uani 1 1 d .
H14A H 0.5189 0.8021 1.0244 0.056 Uiso 1 1 calc R
H14B H 0.5498 0.7815 1.1133 0.056 Uiso 1 1 calc R
H14C H 0.5462 0.8396 1.0955 0.056 Uiso 1 1 calc R
C15 C 0.4480(2) 0.7587(2) 1.1419(3) 0.0755(17) Uani 1 1 d .
H15A H 0.4432 0.7484 1.0776 0.113 Uiso 1 1 calc R
H15B H 0.4129 0.7603 1.1724 0.113 Uiso 1 1 calc R
H15C H 0.4709 0.7348 1.1740 0.113 Uiso 1 1 calc R
C16 C 0.49088(13) 0.64980(12) 1.6174(2) 0.0313(7) Uani 1 1 d .
H16B H 0.4781 0.6837 1.6253 0.047 Uiso 1 1 calc R
H16C H 0.4971 0.6349 1.6781 0.047 Uiso 1 1 calc R
H16A H 0.4638 0.6306 1.5839 0.047 Uiso 1 1 calc R
C17 C 0.61204(14) 0.66878(14) 1.6269(3) 0.0395(8) Uani 1 1 d .
H17A H 0.6447 0.6725 1.5899 0.059 Uiso 1 1 calc R
H17B H 0.6178 0.6434 1.6741 0.059 Uiso 1 1 calc R
H17C H 0.6035 0.7002 1.6570 0.059 Uiso 1 1 calc R
C18 C 0.56792(14) 0.58476(12) 1.5078(3) 0.0362(8) Uani 1 1 d .
C19 C 0.56050(16) 0.54962(12) 1.5902(3) 0.0503(11) Uani 1 1 d .
H19B H 0.5241 0.5532 1.6150 0.075 Uiso 1 1 calc R
H19C H 0.5867 0.5577 1.6384 0.075 Uiso 1 1 calc R
H19A H 0.5660 0.5156 1.5697 0.075 Uiso 1 1 calc R
C20 C 0.62543(16) 0.57765(13) 1.4711(3) 0.0536(11) Uani 1 1 d .
H20A H 0.6316 0.5426 1.4584 0.080 Uiso 1 1 calc R
H20C H 0.6513 0.5891 1.5174 0.080 Uiso 1 1 calc R
H20B H 0.6300 0.5967 1.4141 0.080 Uiso 1 1 calc R
C21 C 0.52798(17) 0.57073(13) 1.4324(3) 0.0539(11) Uani 1 1 d .
H21B H 0.5329 0.5925 1.3791 0.081 Uiso 1 1 calc R
H21C H 0.4913 0.5742 1.4560 0.081 Uiso 1 1 calc R
H21A H 0.5342 0.5365 1.4136 0.081 Uiso 1 1 calc R
C22 C 0.47542(11) 0.83246(10) 1.6509(2) 0.0205(6) Uani 1 1 d .
C23 C 0.47625(15) 0.81778(12) 1.7442(2) 0.0332(8) Uani 1 1 d .
C24 C 0.47599(16) 0.85307(13) 1.8127(2) 0.0406(9) Uani 1 1 d .
H24 H 0.4758 0.8430 1.8756 0.049 Uiso 1 1 calc R
C25 C 0.47605(14) 0.90260(13) 1.7918(2) 0.0348(8) Uani 1 1 d .
H25 H 0.4744 0.9265 1.8395 0.042 Uiso 1 1 calc R
C26 C 0.47853(12) 0.91679(11) 1.7014(2) 0.0290(7) Uani 1 1 d .
H26 H 0.4801 0.9509 1.6872 0.035 Uiso 1 1 calc R
C27 C 0.47878(11) 0.88279(10) 1.6296(2) 0.0209(6) Uani 1 1 d .
C28 C 0.4814(2) 0.76377(14) 1.7704(3) 0.0607(14) Uani 1 1 d .
H28 H 0.4742 0.7436 1.7140 0.073 Uiso 1 1 calc R
C29 C 0.5390(2) 0.75321(18) 1.8022(4) 0.0815(18) Uani 1 1 d .
H29B H 0.5643 0.7630 1.7535 0.122 Uiso 1 1 calc R
H29A H 0.5430 0.7179 1.8148 0.122 Uiso 1 1 calc R
H29C H 0.5466 0.7720 1.8584 0.122 Uiso 1 1 calc R
C30 C 0.44290(19) 0.74750(19) 1.8449(4) 0.0833(19) Uani 1 1 d .
H30C H 0.4520 0.7640 1.9030 0.125 Uiso 1 1 calc R
H30A H 0.4455 0.7117 1.8531 0.125 Uiso 1 1 calc R
H30B H 0.4061 0.7562 1.8270 0.125 Uiso 1 1 calc R
C31 C 0.48434(11) 0.90158(10) 1.5313(2) 0.0247(6) Uani 1 1 d .
H31 H 0.4890 0.8724 1.4900 0.030 Uiso 1 1 calc R
C32 C 0.53398(12) 0.93409(12) 1.5209(2) 0.0307(7) Uani 1 1 d .
H32C H 0.5316 0.9619 1.5638 0.046 Uiso 1 1 calc R
H32A H 0.5360 0.9465 1.4574 0.046 Uiso 1 1 calc R
H32B H 0.5663 0.9147 1.5346 0.046 Uiso 1 1 calc R
C33 C 0.43334(13) 0.92888(12) 1.5005(3) 0.0329(8) Uani 1 1 d .
H33A H 0.4030 0.9059 1.4999 0.049 Uiso 1 1 calc R
H33B H 0.4387 0.9423 1.4384 0.049 Uiso 1 1 calc R
H33C H 0.4258 0.9558 1.5436 0.049 Uiso 1 1 calc R
C34 C 0.41564(14) 0.66293(14) 1.3477(3) 0.0425(9) Uani 1 1 d .
H34B H 0.4361 0.6848 1.3069 0.064 Uiso 1 1 calc R
H34A H 0.3911 0.6427 1.3107 0.064 Uiso 1 1 calc R
H34C H 0.4404 0.6415 1.3817 0.064 Uiso 1 1 calc R
C35 C 0.32214(13) 0.73323(13) 1.3673(2) 0.0362(8) Uani 1 1 d .
H35C H 0.3058 0.7579 1.4078 0.054 Uiso 1 1 calc R
H35A H 0.2947 0.7095 1.3477 0.054 Uiso 1 1 calc R
H35B H 0.3374 0.7495 1.3129 0.054 Uiso 1 1 calc R
C36 C 0.34383(13) 0.66154(13) 1.5205(3) 0.0389(9) Uani 1 1 d .
H36B H 0.3716 0.6456 1.5581 0.058 Uiso 1 1 calc R
H36A H 0.3216 0.6363 1.4907 0.058 Uiso 1 1 calc R
H36C H 0.3212 0.6822 1.5600 0.058 Uiso 1 1 calc R
C37 C 0.25450(12) 0.83921(12) 1.5405(2) 0.0319(7) Uani 1 1 d .
H37B H 0.2635 0.8589 1.4860 0.048 Uiso 1 1 calc R
H37C H 0.2256 0.8554 1.5750 0.048 Uiso 1 1 calc R
H37A H 0.2426 0.8064 1.5211 0.048 Uiso 1 1 calc R
C38 C 0.30171(12) 0.78990(11) 1.7142(2) 0.0268(7) Uani 1 1 d .
H38A H 0.2919 0.7575 1.6896 0.040 Uiso 1 1 calc R
H38B H 0.2721 0.8027 1.7519 0.040 Uiso 1 1 calc R
H38C H 0.3341 0.7868 1.7523 0.040 Uiso 1 1 calc R
C39 C 0.32898(13) 0.89520(11) 1.6655(2) 0.0286(7) Uani 1 1 d .
H39C H 0.3630 0.8943 1.6996 0.043 Uiso 1 1 calc R
H39B H 0.2998 0.9044 1.7075 0.043 Uiso 1 1 calc R
H39A H 0.3315 0.9195 1.6156 0.043 Uiso 1 1 calc R
Zr51 Zr 0.726113(11) 0.511150(9) 0.922878(18) 0.01698(6) Uani 1 1 d .
S51 S 0.72324(3) 0.41680(2) 1.02247(5) 0.02551(16) Uani 1 1 d .
Si51 Si 0.60323(3) 0.56860(3) 0.97106(7) 0.02978(19) Uani 1 1 d .
Si52 Si 0.80612(3) 0.48277(3) 0.73404(6) 0.02210(17) Uani 1 1 d .
Si53 Si 0.64423(4) 0.40281(3) 0.87453(6) 0.0304(2) Uani 1 1 d .
Si54 Si 0.77183(6) 0.32273(3) 1.05475(7) 0.0503(3) Uani 1 1 d .
N51 N 0.66477(9) 0.56182(9) 0.91458(18) 0.0228(5) Uani 1 1 d .
N52 N 0.76686(9) 0.52178(8) 0.80174(15) 0.0196(5) Uani 1 1 d .
N53 N 0.77280(10) 0.58112(8) 0.97550(16) 0.0200(5) Uani 1 1 d .
N54 N 0.69321(10) 0.43924(9) 0.92735(17) 0.0224(5) Uani 1 1 d .
N55 N 0.75802(9) 0.47111(8) 1.03714(17) 0.0204(5) Uani 1 1 d .
N56 N 0.76248(12) 0.37592(9) 0.99382(18) 0.0328(7) Uani 1 1 d .
C51 C 0.67721(13) 0.60156(12) 0.8488(2) 0.0302(7) Uani 1 1 d .
H51B H 0.6602 0.6322 0.8717 0.036 Uiso 1 1 calc R
H51A H 0.6599 0.5933 0.7892 0.036 Uiso 1 1 calc R
C52 C 0.73765(12) 0.61283(10) 0.8294(2) 0.0233(6) Uani 1 1 d .
C53 C 0.76470(13) 0.57317(10) 0.7684(2) 0.0270(7) Uani 1 1 d .
H53A H 0.7459 0.5730 0.7081 0.032 Uiso 1 1 calc R
H53B H 0.8021 0.5840 0.7566 0.032 Uiso 1 1 calc R
C54 C 0.73832(14) 0.65998(11) 0.7694(2) 0.0323(7) Uani 1 1 d .
H54B H 0.7225 0.6873 0.8042 0.049 Uiso 1 1 calc R
H54A H 0.7174 0.6543 0.7130 0.049 Uiso 1 1 calc R
H54C H 0.7755 0.6681 0.7530 0.049 Uiso 1 1 calc R
C55 C 0.76846(12) 0.62057(9) 0.9193(2) 0.0222(6) Uani 1 1 d .
C56 C 0.79020(14) 0.66577(11) 0.9451(2) 0.0332(8) Uani 1 1 d .
H56 H 0.7866 0.6935 0.9055 0.040 Uiso 1 1 calc R
C57 C 0.81668(14) 0.67027(12) 1.0273(3) 0.0365(8) Uani 1 1 d .
H57 H 0.8319 0.7010 1.0446 0.044 Uiso 1 1 calc R
C58 C 0.82125(13) 0.63047(11) 1.0844(2) 0.0311(7) Uani 1 1 d .
H58 H 0.8395 0.6329 1.1418 0.037 Uiso 1 1 calc R
C59 C 0.79845(12) 0.58641(10) 1.05625(19) 0.0230(6) Uani 1 1 d .
H59 H 0.8011 0.5587 1.0960 0.028 Uiso 1 1 calc R
C60 C 0.59153(16) 0.51197(13) 1.0395(3) 0.0509(10) Uani 1 1 d .
H60A H 0.5927 0.4832 0.9986 0.076 Uiso 1 1 calc R
H60B H 0.5562 0.5138 1.0693 0.076 Uiso 1 1 calc R
H60C H 0.6195 0.5089 1.0868 0.076 Uiso 1 1 calc R
C61 C 0.54813(15) 0.57657(19) 0.8845(3) 0.0579(12) Uani 1 1 d .
H61C H 0.5549 0.6063 0.8478 0.087 Uiso 1 1 calc R
H61B H 0.5137 0.5798 0.9166 0.087 Uiso 1 1 calc R
H61A H 0.5470 0.5478 0.8436 0.087 Uiso 1 1 calc R
C62 C 0.60199(15) 0.62350(13) 1.0528(3) 0.0415(9) Uani 1 1 d .
C63 C 0.5592(2) 0.61616(19) 1.1256(4) 0.0747(16) Uani 1 1 d .
H63B H 0.5685 0.5877 1.1640 0.112 Uiso 1 1 calc R
H63A H 0.5245 0.6104 1.0957 0.112 Uiso 1 1 calc R
H63C H 0.5570 0.6457 1.1645 0.112 Uiso 1 1 calc R
C64 C 0.65700(19) 0.63129(19) 1.0956(4) 0.0721(15) Uani 1 1 d .
H64C H 0.6552 0.6584 1.1401 0.108 Uiso 1 1 calc R
H64B H 0.6830 0.6393 1.0471 0.108 Uiso 1 1 calc R
H64A H 0.6683 0.6011 1.1273 0.108 Uiso 1 1 calc R
C65 C 0.5869(2) 0.67213(17) 1.0017(4) 0.0840(17) Uani 1 1 d .
H65C H 0.5863 0.6994 1.0460 0.126 Uiso 1 1 calc R
H65A H 0.5513 0.6686 0.9734 0.126 Uiso 1 1 calc R
H65B H 0.6136 0.6789 0.9537 0.126 Uiso 1 1 calc R
C66 C 0.80625(13) 0.42000(11) 0.7850(2) 0.0275(7) Uani 1 1 d .
H66C H 0.8106 0.4224 0.8521 0.041 Uiso 1 1 calc R
H66B H 0.8361 0.4009 0.7590 0.041 Uiso 1 1 calc R
H66A H 0.7722 0.4035 0.7708 0.041 Uiso 1 1 calc R
C67 C 0.87690(13) 0.50605(13) 0.7299(2) 0.0365(8) Uani 1 1 d .
H67B H 0.8774 0.5391 0.7025 0.055 Uiso 1 1 calc R
H67A H 0.8988 0.4837 0.6923 0.055 Uiso 1 1 calc R
H67C H 0.8915 0.5075 0.7926 0.055 Uiso 1 1 calc R
C68 C 0.77897(14) 0.47850(11) 0.6112(2) 0.0295(7) Uani 1 1 d .
C69 C 0.80157(19) 0.43233(15) 0.5655(3) 0.0532(11) Uani 1 1 d .
H69A H 0.7883 0.4301 0.5020 0.080 Uiso 1 1 calc R
H69B H 0.7900 0.4032 0.6002 0.080 Uiso 1 1 calc R
H69C H 0.8409 0.4340 0.5651 0.080 Uiso 1 1 calc R
C70 C 0.71725(15) 0.47292(14) 0.6126(2) 0.0444(9) Uani 1 1 d .
H70A H 0.7043 0.4664 0.5499 0.067 Uiso 1 1 calc R
H70C H 0.7010 0.5034 0.6358 0.067 Uiso 1 1 calc R
H70B H 0.7073 0.4454 0.6531 0.067 Uiso 1 1 calc R
C71 C 0.79341(16) 0.52328(14) 0.5519(2) 0.0435(9) Uani 1 1 d .
H71C H 0.8326 0.5261 0.5473 0.065 Uiso 1 1 calc R
H71B H 0.7788 0.5532 0.5805 0.065 Uiso 1 1 calc R
H71A H 0.7781 0.5193 0.4901 0.065 Uiso 1 1 calc R
C72 C 0.79273(13) 0.46924(10) 1.1157(2) 0.0250(6) Uani 1 1 d .
C73 C 0.84903(14) 0.46802(12) 1.1037(2) 0.0300(7) Uani 1 1 d .
C74 C 0.88153(17) 0.46439(13) 1.1818(3) 0.0440(10) Uani 1 1 d .
H74 H 0.9194 0.4634 1.1744 0.053 Uiso 1 1 calc R
C75 C 0.8604(2) 0.46217(14) 1.2688(3) 0.0493(11) Uani 1 1 d .
H75 H 0.8834 0.4586 1.3207 0.059 Uiso 1 1 calc R
C76 C 0.80583(18) 0.46507(13) 1.2808(2) 0.0427(10) Uani 1 1 d .
H76 H 0.7916 0.4643 1.3417 0.051 Uiso 1 1 calc R
C77 C 0.77033(16) 0.46919(11) 1.2058(2) 0.0325(7) Uani 1 1 d .
C78 C 0.87502(13) 0.47139(13) 1.0094(2) 0.0341(8) Uani 1 1 d .
H78 H 0.8464 0.4791 0.9632 0.041 Uiso 1 1 calc R
C79 C 0.91737(14) 0.51279(16) 1.0056(3) 0.0487(10) Uani 1 1 d .
H79B H 0.9003 0.5444 1.0202 0.073 Uiso 1 1 calc R
H79A H 0.9329 0.5143 0.9435 0.073 Uiso 1 1 calc R
H79C H 0.9458 0.5060 1.0507 0.073 Uiso 1 1 calc R
C80 C 0.90101(17) 0.42199(15) 0.9825(3) 0.0533(11) Uani 1 1 d .
H80C H 0.9295 0.4139 1.0266 0.080 Uiso 1 1 calc R
H80B H 0.9163 0.4246 0.9203 0.080 Uiso 1 1 calc R
H80A H 0.8737 0.3960 0.9834 0.080 Uiso 1 1 calc R
C81 C 0.71147(16) 0.47514(13) 1.2236(2) 0.0404(9) Uani 1 1 d .
H81 H 0.6931 0.4760 1.1623 0.048 Uiso 1 1 calc R
C82 C 0.69968(17) 0.52424(16) 1.2718(3) 0.0538(11) Uani 1 1 d .
H82A H 0.6608 0.5300 1.2728 0.081 Uiso 1 1 calc R
H82B H 0.7174 0.5511 1.2383 0.081 Uiso 1 1 calc R
H82C H 0.7133 0.5231 1.3353 0.081 Uiso 1 1 calc R
C83 C 0.6870(2) 0.43311(17) 1.2785(4) 0.086(2) Uani 1 1 d .
H83A H 0.6952 0.4017 1.2481 0.130 Uiso 1 1 calc R
H83B H 0.6479 0.4374 1.2817 0.130 Uiso 1 1 calc R
H83C H 0.7020 0.4330 1.3410 0.130 Uiso 1 1 calc R
C84 C 0.60006(16) 0.37422(14) 0.9645(3) 0.0500(10) Uani 1 1 d .
H84B H 0.6196 0.3476 0.9955 0.075 Uiso 1 1 calc R
H84A H 0.5677 0.3609 0.9352 0.075 Uiso 1 1 calc R
H84C H 0.5898 0.3992 1.0100 0.075 Uiso 1 1 calc R
C85 C 0.67366(16) 0.35199(13) 0.8032(3) 0.0423(9) Uani 1 1 d .
H85B H 0.6917 0.3660 0.7491 0.064 Uiso 1 1 calc R
H85A H 0.6449 0.3298 0.7830 0.064 Uiso 1 1 calc R
H85C H 0.6998 0.3336 0.8403 0.064 Uiso 1 1 calc R
C86 C 0.60417(14) 0.44395(14) 0.7984(3) 0.0401(9) Uani 1 1 d .
H86B H 0.5822 0.4660 0.8363 0.060 Uiso 1 1 calc R
H86A H 0.5807 0.4240 0.7589 0.060 Uiso 1 1 calc R
H86C H 0.6285 0.4635 0.7597 0.060 Uiso 1 1 calc R
C87 C 0.8220(4) 0.3308(2) 1.1490(4) 0.142(4) Uani 1 1 d .
H87C H 0.8577 0.3360 1.1221 0.214 Uiso 1 1 calc R
H87A H 0.8226 0.3012 1.1877 0.214 Uiso 1 1 calc R
H87B H 0.8121 0.3594 1.1867 0.214 Uiso 1 1 calc R
C88 C 0.7075(3) 0.29951(14) 1.1085(4) 0.085(2) Uani 1 1 d .
H88B H 0.6893 0.3267 1.1402 0.128 Uiso 1 1 calc R
H88C H 0.7158 0.2735 1.1532 0.128 Uiso 1 1 calc R
H88A H 0.6840 0.2863 1.0602 0.128 Uiso 1 1 calc R
C89 C 0.79635(18) 0.27595(13) 0.9718(3) 0.0558(11) Uani 1 1 d .
H89A H 0.7686 0.2698 0.9251 0.084 Uiso 1 1 calc R
H89B H 0.8044 0.2453 1.0047 0.084 Uiso 1 1 calc R
H89C H 0.8290 0.2880 0.9416 0.084 Uiso 1 1 calc R

loop_
_atom_site_aniso_label
_atom_site_aniso_U_11
_atom_site_aniso_U_22
_atom_site_aniso_U_33
_atom_site_aniso_U_23
_atom_site_aniso_U_13
_atom_site_aniso_U_12
Zr1 0.01367(12) 0.01659(11) 0.01559(11) 0.00010(10) -0.00150(10) 0.00008(9)
S1 0.0165(3) 0.0189(3) 0.0196(3) 0.0017(3) 0.0023(3) 0.0001(2)
Si1 0.0227(4) 0.0278(4) 0.0221(4) 0.0057(3) 0.0004(3) 0.0031(3)
Si2 0.0223(4) 0.0204(4) 0.0305(5) 0.0042(3) -0.0038(3) 0.0026(3)
Si3 0.0172(4) 0.0264(4) 0.0262(4) -0.0013(3) -0.0030(3) -0.0048(3)
Si4 0.0159(4) 0.0223(4) 0.0280(4) 0.0018(3) 0.0028(3) 0.0017(3)
N1 0.0183(12) 0.0257(12) 0.0191(12) 0.0020(10) 0.0005(9) 0.0025(10)
N2 0.0170(11) 0.0180(11) 0.0209(12) 0.0004(10) -0.0017(10) 0.0015(9)
N3 0.0152(12) 0.0202(12) 0.0238(13) 0.0028(9) -0.0015(9) -0.0002(9)
N4 0.0148(11) 0.0163(10) 0.0212(12) 0.0001(10) -0.0034(10) -0.0010(8)
N5 0.0190(11) 0.0184(10) 0.0198(12) 0.0002(10) -0.0024(9) -0.0005(9)
N6 0.0158(11) 0.0232(12) 0.0285(14) 0.0029(10) 0.0014(10) 0.0013(9)
C1 0.0201(15) 0.0383(18) 0.0220(16) 0.0060(13) 0.0021(12) 0.0065(13)
C2 0.0158(13) 0.0292(16) 0.0233(15) 0.0040(12) 0.0036(11) 0.0047(11)
C3 0.0236(15) 0.0257(15) 0.0297(17) -0.0007(12) -0.0003(13) 0.0041(12)
C4 0.0195(15) 0.051(2) 0.0312(18) 0.0057(16) 0.0097(13) 0.0093(14)
C5 0.0171(13) 0.0216(13) 0.0275(17) 0.0076(11) 0.0029(11) 0.0031(11)
C6 0.0192(15) 0.0307(16) 0.0419(19) 0.0053(15) 0.0044(15) 0.0018(12)
C7 0.0208(15) 0.0324(17) 0.052(2) 0.0041(16) -0.0108(16) -0.0035(13)
C8 0.0221(16) 0.0291(16) 0.043(2) -0.0035(14) -0.0117(14) -0.0011(13)
C9 0.0207(14) 0.0248(14) 0.0259(15) -0.0015(13) -0.0030(13) 0.0026(11)
C10 0.0268(17) 0.0358(18) 0.0330(18) 0.0098(14) 0.0027(14) 0.0111(14)
C11 0.049(2) 0.0273(17) 0.050(2) 0.0051(16) 0.0142(18) -0.0043(16)
C12 0.0308(18) 0.057(2) 0.0228(17) 0.0054(15) -0.0021(14) 0.0002(16)
C13 0.066(3) 0.154(5) 0.023(2) 0.017(3) -0.004(2) 0.061(3)
C14 0.046(2) 0.047(2) 0.0195(17) 0.0065(14) 0.0032(15) 0.0076(16)
C15 0.082(3) 0.111(4) 0.034(2) -0.025(3) 0.011(2) -0.057(3)
C16 0.0279(17) 0.0315(16) 0.0345(17) 0.0087(14) 0.0024(14) 0.0053(13)
C17 0.0309(18) 0.048(2) 0.039(2) 0.0151(17) -0.0120(15) 0.0000(16)
C18 0.0356(19) 0.0199(15) 0.053(2) 0.0025(14) 0.0034(16) 0.0039(13)
C19 0.049(2) 0.0234(16) 0.079(3) 0.0151(19) 0.007(2) 0.0075(15)
C20 0.045(2) 0.0271(17) 0.089(3) 0.003(2) 0.019(2) 0.0146(16)
C21 0.062(3) 0.0274(18) 0.072(3) -0.0091(19) -0.002(2) -0.0024(17)
C22 0.0214(14) 0.0188(13) 0.0213(15) -0.0021(11) 0.0010(11) 0.0007(11)
C23 0.051(2) 0.0298(17) 0.0191(16) -0.0027(13) -0.0018(14) -0.0074(15)
C24 0.062(3) 0.042(2) 0.0180(16) -0.0051(14) 0.0075(16) -0.0115(18)
C25 0.0360(19) 0.0385(19) 0.0299(18) -0.0175(15) 0.0055(15) -0.0059(15)
C26 0.0257(16) 0.0209(14) 0.0404(19) -0.0094(13) 0.0004(14) -0.0028(12)
C27 0.0158(13) 0.0210(14) 0.0259(15) -0.0009(11) 0.0006(11) -0.0008(11)
C28 0.131(4) 0.0269(18) 0.0242(18) 0.0055(15) -0.023(2) -0.010(2)
C29 0.115(4) 0.056(3) 0.073(3) 0.034(3) 0.051(3) 0.040(3)
C30 0.072(3) 0.075(3) 0.103(4) 0.059(3) -0.049(3) -0.043(3)
C31 0.0236(15) 0.0208(13) 0.0296(16) 0.0019(13) -0.0021(13) -0.0023(11)
C32 0.0276(16) 0.0281(16) 0.0364(19) 0.0047(14) -0.0013(14) -0.0044(12)
C33 0.0282(17) 0.0259(16) 0.045(2) 0.0090(14) -0.0095(15) -0.0038(13)
C34 0.0308(19) 0.046(2) 0.051(2) -0.0212(18) -0.0047(17) -0.0067(16)
C35 0.0278(17) 0.047(2) 0.0339(19) 0.0022(16) -0.0063(14) -0.0039(15)
C36 0.0278(17) 0.044(2) 0.045(2) 0.0127(17) -0.0099(16) -0.0141(15)
C37 0.0194(14) 0.0364(17) 0.0400(18) 0.0061(15) 0.0026(14) 0.0023(12)
C38 0.0237(16) 0.0273(16) 0.0294(17) 0.0020(13) 0.0043(13) -0.0022(12)
C39 0.0264(16) 0.0250(15) 0.0345(18) -0.0009(13) 0.0068(14) 0.0037(12)
Zr51 0.01879(12) 0.01596(12) 0.01620(12) -0.00046(10) -0.00029(11) -0.00194(10)
S51 0.0414(4) 0.0171(3) 0.0180(3) 0.0005(3) 0.0018(3) -0.0085(3)
Si51 0.0223(4) 0.0314(4) 0.0357(5) -0.0069(4) 0.0004(4) 0.0022(3)
Si52 0.0232(4) 0.0244(4) 0.0187(4) 0.0019(3) 0.0025(3) -0.0020(3)
Si53 0.0323(5) 0.0296(5) 0.0292(5) -0.0093(4) 0.0046(4) -0.0136(4)
Si54 0.1009(9) 0.0170(4) 0.0330(6) 0.0051(4) -0.0108(6) 0.0017(5)
N51 0.0213(12) 0.0222(12) 0.0249(13) 0.0005(10) -0.0026(11) -0.0011(9)
N52 0.0237(12) 0.0187(11) 0.0165(11) 0.0028(9) -0.0018(10) -0.0027(9)
N53 0.0204(11) 0.0179(10) 0.0218(12) -0.0022(9) -0.0027(11) 0.0003(9)
N54 0.0252(13) 0.0234(12) 0.0186(12) -0.0023(10) 0.0007(11) -0.0040(10)
N55 0.0264(12) 0.0151(10) 0.0197(11) -0.0007(10) -0.0017(10) -0.0021(9)
N56 0.059(2) 0.0162(12) 0.0232(13) 0.0005(10) 0.0003(13) 0.0002(12)
C51 0.0263(17) 0.0278(16) 0.0366(19) 0.0030(14) -0.0045(14) 0.0045(13)
C52 0.0248(16) 0.0223(14) 0.0226(15) 0.0040(11) -0.0068(12) -0.0018(11)
C53 0.0334(18) 0.0253(15) 0.0222(15) 0.0049(12) -0.0001(13) -0.0037(13)
C54 0.039(2) 0.0243(15) 0.0337(18) 0.0085(13) -0.0097(15) -0.0010(13)
C55 0.0268(15) 0.0166(12) 0.0231(14) 0.0008(11) -0.0057(13) 0.0012(11)
C56 0.046(2) 0.0191(14) 0.0342(19) 0.0037(13) -0.0115(15) -0.0038(13)
C57 0.050(2) 0.0202(15) 0.0391(19) -0.0033(14) -0.0116(17) -0.0083(14)
C58 0.0389(18) 0.0273(15) 0.0270(17) -0.0045(13) -0.0117(15) -0.0039(13)
C59 0.0280(15) 0.0202(14) 0.0207(16) 0.0001(11) -0.0016(12) 0.0008(11)
C60 0.055(2) 0.038(2) 0.059(2) -0.0043(19) 0.032(2) -0.0030(17)
C61 0.0242(19) 0.094(3) 0.056(3) -0.020(2) -0.0059(18) 0.006(2)
C62 0.0346(19) 0.042(2) 0.048(2) -0.0149(17) -0.0024(16) 0.0091(15)
C63 0.078(4) 0.073(3) 0.073(3) -0.034(3) 0.030(3) 0.003(3)
C64 0.070(3) 0.072(3) 0.074(4) -0.042(3) -0.010(3) 0.008(3)
C65 0.111(5) 0.047(3) 0.094(4) -0.012(3) 0.014(3) 0.027(3)
C66 0.0300(17) 0.0266(15) 0.0260(16) 0.0011(12) 0.0024(13) 0.0037(13)
C67 0.0267(16) 0.0409(19) 0.0419(19) 0.0072(16) 0.0047(14) -0.0048(15)
C68 0.0400(18) 0.0323(16) 0.0161(14) -0.0005(12) 0.0038(13) -0.0023(14)
C69 0.082(3) 0.053(2) 0.0240(19) -0.0063(17) 0.0064(19) 0.018(2)
C70 0.051(2) 0.051(2) 0.0308(18) 0.0057(16) -0.0116(17) -0.0160(18)
C71 0.059(2) 0.046(2) 0.0247(18) 0.0096(15) -0.0027(16) -0.0144(18)
C72 0.0410(18) 0.0148(13) 0.0192(14) 0.0001(11) -0.0075(13) 0.0011(12)
C73 0.0377(19) 0.0258(15) 0.0266(17) -0.0029(12) -0.0103(14) 0.0096(14)
C74 0.053(2) 0.038(2) 0.042(2) -0.0097(17) -0.0258(19) 0.0151(17)
C75 0.080(3) 0.036(2) 0.031(2) -0.0012(16) -0.027(2) 0.011(2)
C76 0.081(3) 0.0313(18) 0.0160(16) 0.0013(13) -0.0073(18) -0.0056(19)
C77 0.055(2) 0.0260(15) 0.0165(15) -0.0001(12) 0.0010(15) -0.0103(16)
C78 0.0265(17) 0.0428(19) 0.0330(18) -0.0095(15) -0.0035(14) 0.0107(14)
C79 0.0254(18) 0.071(3) 0.049(2) -0.018(2) 0.0000(16) -0.0002(18)
C80 0.047(2) 0.062(3) 0.051(3) -0.023(2) -0.016(2) 0.026(2)
C81 0.057(2) 0.041(2) 0.0230(17) -0.0061(14) 0.0086(16) -0.0224(17)
C82 0.049(2) 0.060(3) 0.052(3) -0.015(2) -0.006(2) -0.006(2)
C83 0.119(5) 0.049(3) 0.091(4) -0.004(3) 0.062(4) -0.034(3)
C84 0.053(2) 0.044(2) 0.053(2) -0.0158(19) 0.020(2) -0.0290(18)
C85 0.052(2) 0.0347(19) 0.041(2) -0.0151(16) 0.0078(18) -0.0162(17)
C86 0.0273(18) 0.053(2) 0.040(2) -0.0145(17) -0.0063(16) -0.0077(16)
C87 0.275(10) 0.043(3) 0.110(5) 0.024(3) -0.135(6) -0.006(4)
C88 0.162(6) 0.0232(19) 0.071(3) 0.014(2) 0.063(4) 0.010(3)
C89 0.073(3) 0.0257(17) 0.069(3) 0.0062(19) 0.015(2) 0.0093(18)

loop_
_atom_type_symbol
_atom_type_description
_atom_type_scat_dispersion_real
_atom_type_scat_dispersion_imag
_atom_type_scat_source
C C 0.0033 0.0016 'International Tables Vol C Tables 4.2.6.8 and 6.1.1.4'
H H 0.0000 0.0000 'International Tables Vol C Tables 4.2.6.8 and 6.1.1.4'
Zr Zr -2.9673 0.5597 'International Tables Vol C Tables 4.2.6.8 and 6.1.1.4'
S S 0.1246 0.1234 'International Tables Vol C Tables 4.2.6.8 and 6.1.1.4'
Si Si 0.0817 0.0704 'International Tables Vol C Tables 4.2.6.8 and 6.1.1.4'
N N 0.0061 0.0033 'International Tables Vol C Tables 4.2.6.8 and 6.1.1.4'

loop_
_geom_angle_atom_site_label_1
_geom_angle_atom_site_label_2
_geom_angle_atom_site_label_3
_geom_angle
N1 Zr1 N2 103.73(10)
N1 Zr1 N5 110.77(9)
N2 Zr1 N5 108.83(9)
N1 Zr1 N4 125.57(9)
N2 Zr1 N4 128.64(9)
N5 Zr1 N4 69.12(8)
N1 Zr1 N3 85.73(9)
N2 Zr1 N3 81.82(9)
N5 Zr1 N3 156.57(9)
N4 Zr1 N3 87.85(9)
N6 S1 N5 108.87(13)
N6 S1 N4 109.41(12)
N5 S1 N4 90.56(11)
N1 Si1 C10 108.80(13)
N1 Si1 C11 109.17(16)
C10 Si1 C11 110.06(17)
N1 Si1 C12 113.11(15)
C10 Si1 C12 107.95(16)
C11 Si1 C12 107.72(17)
N2 Si2 C16 107.70(13)
N2 Si2 C17 108.06(14)
C16 Si2 C17 109.98(17)
N2 Si2 C18 114.84(15)
C16 Si2 C18 107.97(15)
C17 Si2 C18 108.26(17)
N5 Si3 C34 105.28(14)
N5 Si3 C35 112.74(14)
C34 Si3 C35 109.05(18)
N5 Si3 C36 110.43(14)
C34 Si3 C36 111.79(19)
C35 Si3 C36 107.61(16)
N6 Si4 C39 111.44(13)
N6 Si4 C37 106.77(14)
C39 Si4 C37 107.37(15)
N6 Si4 C38 112.71(13)
C39 Si4 C38 107.86(15)
C37 Si4 C38 110.57(15)
C1 N1 Si1 113.89(19)
C1 N1 Zr1 112.42(18)
Si1 N1 Zr1 133.17(13)
C3 N2 Si2 115.06(18)
C3 N2 Zr1 112.06(17)
Si2 N2 Zr1 128.81(14)
C9 N3 C5 119.1(2)
C9 N3 Zr1 127.16(19)
C5 N3 Zr1 113.61(19)
C22 N4 S1 110.83(18)
C22 N4 Zr1 150.36(18)
S1 N4 Zr1 98.73(11)
S1 N5 Si3 120.96(14)
S1 N5 Zr1 101.54(11)
Si3 N5 Zr1 137.24(13)
S1 N6 Si4 123.24(16)
N1 C1 C2 119.3(2)
N1 C1 H1B 107.5
C2 C1 H1B 107.5
N1 C1 H1A 107.5
C2 C1 H1A 107.5
H1B C1 H1A 107.0
C5 C2 C4 111.7(2)
C5 C2 C1 112.6(2)
C4 C2 C1 104.3(2)
C5 C2 C3 109.8(2)
C4 C2 C3 105.1(2)
C1 C2 C3 113.1(2)
N2 C3 C2 117.8(2)
N2 C3 H3A 107.8
C2 C3 H3A 107.8
N2 C3 H3B 107.8
C2 C3 H3B 107.8
H3A C3 H3B 107.2
C2 C4 H4C 109.5
C2 C4 H4A 109.5
H4C C4 H4A 109.5
C2 C4 H4B 109.5
H4C C4 H4B 109.5
H4A C4 H4B 109.5
N3 C5 C6 120.2(3)
N3 C5 C2 116.7(2)
C6 C5 C2 123.0(3)
C7 C6 C5 119.8(3)
C7 C6 H6 120.1
C5 C6 H6 120.1
C8 C7 C6 119.7(3)
C8 C7 H7 120.2
C6 C7 H7 120.2
C7 C8 C9 118.3(3)
C7 C8 H8 120.8
C9 C8 H8 120.8
N3 C9 C8 122.8(3)
N3 C9 H9 118.6
C8 C9 H9 118.6
Si1 C10 H10A 109.5
Si1 C10 H10B 109.5
H10A C10 H10B 109.5
Si1 C10 H10C 109.5
H10A C10 H10C 109.5
H10B C10 H10C 109.5
Si1 C11 H11C 109.5
Si1 C11 H11B 109.5
H11C C11 H11B 109.5
Si1 C11 H11A 109.5
H11C C11 H11A 109.5
H11B C11 H11A 109.5
C14 C12 C13 106.0(3)
C14 C12 C15 108.7(3)
C13 C12 C15 111.4(4)
C14 C12 Si1 113.9(2)
C13 C12 Si1 107.1(3)
C15 C12 Si1 109.7(2)
C12 C13 H13C 109.5
C12 C13 H13B 109.5
H13C C13 H13B 109.5
C12 C13 H13A 109.5
H13C C13 H13A 109.5
H13B C13 H13A 109.5
C12 C14 H14A 109.5
C12 C14 H14B 109.5
H14A C14 H14B 109.5
C12 C14 H14C 109.5
H14A C14 H14C 109.5
H14B C14 H14C 109.5
C12 C15 H15A 109.5
C12 C15 H15B 109.5
H15A C15 H15B 109.5
C12 C15 H15C 109.5
H15A C15 H15C 109.5
H15B C15 H15C 109.5
Si2 C16 H16B 109.5
Si2 C16 H16C 109.5
H16B C16 H16C 109.5
Si2 C16 H16A 109.5
H16B C16 H16A 109.5
H16C C16 H16A 109.5
Si2 C17 H17A 109.5
Si2 C17 H17B 109.5
H17A C17 H17B 109.5
Si2 C17 H17C 109.5
H17A C17 H17C 109.5
H17B C17 H17C 109.5
C21 C18 C19 108.8(3)
C21 C18 C20 109.1(3)
C19 C18 C20 107.6(3)
C21 C18 Si2 110.7(2)
C19 C18 Si2 107.8(3)
C20 C18 Si2 112.7(2)
C18 C19 H19B 109.5
C18 C19 H19C 109.5
H19B C19 H19C 109.5
C18 C19 H19A 109.5
H19B C19 H19A 109.5
H19C C19 H19A 109.5
C18 C20 H20A 109.5
C18 C20 H20C 109.5
H20A C20 H20C 109.5
C18 C20 H20B 109.5
H20A C20 H20B 109.5
H20C C20 H20B 109.5
C18 C21 H21B 109.5
C18 C21 H21C 109.5
H21B C21 H21C 109.5
C18 C21 H21A 109.5
H21B C21 H21A 109.5
H21C C21 H21A 109.5
C27 C22 C23 119.1(3)
C27 C22 N4 120.2(3)
C23 C22 N4 120.7(3)
C24 C23 C22 119.6(3)
C24 C23 C28 119.3(3)
C22 C23 C28 120.9(3)
C25 C24 C23 121.2(3)
C25 C24 H24 119.4
C23 C24 H24 119.4
C26 C25 C24 119.1(3)
C26 C25 H25 120.5
C24 C25 H25 120.5
C25 C26 C27 122.0(3)
C25 C26 H26 119.0
C27 C26 H26 119.0
C26 C27 C22 118.8(3)
C26 C27 C31 118.6(3)
C22 C27 C31 122.6(3)
C30 C28 C23 114.0(4)
C30 C28 C29 109.0(3)
C23 C28 C29 109.5(4)
C30 C28 H28 108.0
C23 C28 H28 108.0
C29 C28 H28 108.0
C28 C29 H29B 109.5
C28 C29 H29A 109.5
H29B C29 H29A 109.5
C28 C29 H29C 109.5
H29B C29 H29C 109.5
H29A C29 H29C 109.5
C28 C30 H30C 109.5
C28 C30 H30A 109.5
H30C C30 H30A 109.5
C28 C30 H30B 109.5
H30C C30 H30B 109.5
H30A C30 H30B 109.5
C27 C31 C32 111.2(3)
C27 C31 C33 111.0(3)
C32 C31 C33 111.2(2)
C27 C31 H31 107.8
C32 C31 H31 107.8
C33 C31 H31 107.8
C31 C32 H32C 109.5
C31 C32 H32A 109.5
H32C C32 H32A 109.5
C31 C32 H32B 109.5
H32C C32 H32B 109.5
H32A C32 H32B 109.5
C31 C33 H33A 109.5
C31 C33 H33B 109.5
H33A C33 H33B 109.5
C31 C33 H33C 109.5
H33A C33 H33C 109.5
H33B C33 H33C 109.5
Si3 C34 H34B 109.5
Si3 C34 H34A 109.5
H34B C34 H34A 109.5
Si3 C34 H34C 109.5
H34B C34 H34C 109.5
H34A C34 H34C 109.5
Si3 C35 H35C 109.5
Si3 C35 H35A 109.5
H35C C35 H35A 109.5
Si3 C35 H35B 109.5
H35C C35 H35B 109.5
H35A C35 H35B 109.5
Si3 C36 H36B 109.5
Si3 C36 H36A 109.5
H36B C36 H36A 109.5
Si3 C36 H36C 109.5
H36B C36 H36C 109.5
H36A C36 H36C 109.5
Si4 C37 H37B 109.5
Si4 C37 H37C 109.5
H37B C37 H37C 109.5
Si4 C37 H37A 109.5
H37B C37 H37A 109.5
H37C C37 H37A 109.5
Si4 C38 H38A 109.5
Si4 C38 H38B 109.5
H38A C38 H38B 109.5
Si4 C38 H38C 109.5
H38A C38 H38C 109.5
H38B C38 H38C 109.5
Si4 C39 H39C 109.5
Si4 C39 H39B 109.5
H39C C39 H39B 109.5
Si4 C39 H39A 109.5
H39C C39 H39A 109.5
H39B C39 H39A 109.5
N52 Zr51 N51 102.90(10)
N52 Zr51 N54 110.35(9)
N51 Zr51 N54 109.32(10)
N52 Zr51 N55 123.53(9)
N51 Zr51 N55 131.44(10)
N54 Zr51 N55 69.55(9)
N52 Zr51 N53 85.37(9)
N51 Zr51 N53 81.13(9)
N54 Zr51 N53 157.64(9)
N55 Zr51 N53 88.63(9)
N56 S51 N54 108.84(14)
N56 S51 N55 109.39(14)
N54 S51 N55 90.82(12)
N51 Si51 C60 107.53(15)
N51 Si51 C61 109.93(17)
C60 Si51 C61 109.8(2)
N51 Si51 C62 112.85(15)
C60 Si51 C62 108.31(18)
C61 Si51 C62 108.34(18)
N52 Si52 C66 109.56(13)
N52 Si52 C67 109.90(14)
C66 Si52 C67 108.71(15)
N52 Si52 C68 111.31(13)
C66 Si52 C68 108.43(14)
C67 Si52 C68 108.88(15)
N54 Si53 C86 107.12(14)
N54 Si53 C85 112.70(15)
C86 Si53 C85 108.95(18)
N54 Si53 C84 109.83(16)
C86 Si53 C84 110.3(2)
C85 Si53 C84 107.94(17)
N56 Si54 C89 106.80(17)
N56 Si54 C87 111.8(2)
C89 Si54 C87 109.6(3)
N56 Si54 C88 112.3(2)
C89 Si54 C88 108.6(2)
C87 Si54 C88 107.8(3)
C51 N51 Si51 114.25(19)
C51 N51 Zr51 111.79(19)
Si51 N51 Zr51 133.92(14)
C53 N52 Si52 114.22(19)
C53 N52 Zr51 113.28(18)
Si52 N52 Zr51 132.41(13)
C59 N53 C55 118.7(2)
C59 N53 Zr51 127.18(19)
C55 N53 Zr51 113.91(18)
S51 N54 Si53 117.65(14)
S51 N54 Zr51 100.79(12)
Si53 N54 Zr51 141.12(14)
C72 N55 S51 111.80(18)
C72 N55 Zr51 149.39(18)
S51 N55 Zr51 98.82(11)
S51 N56 Si54 123.90(18)
N51 C51 C52 117.6(2)
N51 C51 H51B 107.9
C52 C51 H51B 107.9
N51 C51 H51A 107.9
C52 C51 H51A 107.9
H51B C51 H51A 107.2
C55 C52 C53 111.4(2)
C55 C52 C54 111.1(2)
C53 C52 C54 104.5(2)
C55 C52 C51 111.0(3)
C53 C52 C51 112.7(2)
C54 C52 C51 105.9(2)
N52 C53 C52 119.1(2)
N52 C53 H53A 107.5
C52 C53 H53A 107.5
N52 C53 H53B 107.5
C52 C53 H53B 107.5
H53A C53 H53B 107.0
C52 C54 H54B 109.5
C52 C54 H54A 109.5
H54B C54 H54A 109.5
C52 C54 H54C 109.5
H54B C54 H54C 109.5
H54A C54 H54C 109.5
N53 C55 C56 120.4(3)
N53 C55 C52 116.5(2)
C56 C55 C52 123.1(3)
C57 C56 C55 120.0(3)
C57 C56 H56 120.0
C55 C56 H56 120.0
C58 C57 C56 119.8(3)
C58 C57 H57 120.1
C56 C57 H57 120.1
C57 C58 C59 118.1(3)
C57 C58 H58 121.0
C59 C58 H58 121.0
N53 C59 C58 123.0(3)
N53 C59 H59 118.5
C58 C59 H59 118.5
Si51 C60 H60A 109.5
Si51 C60 H60B 109.5
H60A C60 H60B 109.5
Si51 C60 H60C 109.5
H60A C60 H60C 109.5
H60B C60 H60C 109.5
Si51 C61 H61C 109.5
Si51 C61 H61B 109.5
H61C C61 H61B 109.5
Si51 C61 H61A 109.5
H61C C61 H61A 109.5
H61B C61 H61A 109.5
C63 C62 C64 111.6(4)
C63 C62 C65 105.9(4)
C64 C62 C65 107.1(4)
C63 C62 Si51 110.0(3)
C64 C62 Si51 110.4(3)
C65 C62 Si51 111.8(3)
C62 C63 H63B 109.5
C62 C63 H63A 109.5
H63B C63 H63A 109.5
C62 C63 H63C 109.5
H63B C63 H63C 109.5
H63A C63 H63C 109.5
C62 C64 H64C 109.5
C62 C64 H64B 109.5
H64C C64 H64B 109.5
C62 C64 H64A 109.5
H64C C64 H64A 109.5
H64B C64 H64A 109.5
C62 C65 H65C 109.5
C62 C65 H65A 109.5
H65C C65 H65A 109.5
C62 C65 H65B 109.5
H65C C65 H65B 109.5
H65A C65 H65B 109.5
Si52 C66 H66C 109.5
Si52 C66 H66B 109.5
H66C C66 H66B 109.5
Si52 C66 H66A 109.5
H66C C66 H66A 109.5
H66B C66 H66A 109.5
Si52 C67 H67B 109.5
Si52 C67 H67A 109.5
H67B C67 H67A 109.5
Si52 C67 H67C 109.5
H67B C67 H67C 109.5
H67A C67 H67C 109.5
C69 C68 C71 108.9(3)
C69 C68 C70 107.0(3)
C71 C68 C70 108.6(3)
C69 C68 Si52 108.9(2)
C71 C68 Si52 113.1(2)
C70 C68 Si52 110.2(2)
C68 C69 H69A 109.5
C68 C69 H69B 109.5
H69A C69 H69B 109.5
C68 C69 H69C 109.5
H69A C69 H69C 109.5
H69B C69 H69C 109.5
C68 C70 H70A 109.5
C68 C70 H70C 109.5
H70A C70 H70C 109.5
C68 C70 H70B 109.5
H70A C70 H70B 109.5
H70C C70 H70B 109.5
C68 C71 H71C 109.5
C68 C71 H71B 109.5
H71C C71 H71B 109.5
C68 C71 H71A 109.5
H71C C71 H71A 109.5
H71B C71 H71A 109.5
C73 C72 C77 120.2(3)
C73 C72 N55 120.2(3)
C77 C72 N55 119.7(3)
C74 C73 C72 118.5(3)
C74 C73 C78 119.2(3)
C72 C73 C78 122.2(3)
C75 C74 C73 121.8(4)
C75 C74 H74 119.1
C73 C74 H74 119.1
C74 C75 C76 119.8(3)
C74 C75 H75 120.1
C76 C75 H75 120.1
C75 C76 C77 121.9(3)
C75 C76 H76 119.1
C77 C76 H76 119.1
C76 C77 C72 117.7(3)
C76 C77 C81 119.4(3)
C72 C77 C81 122.9(3)
C73 C78 C80 110.8(3)
C73 C78 C79 111.6(3)
C80 C78 C79 109.8(3)
C73 C78 H78 108.2
C80 C78 H78 108.2
C79 C78 H78 108.2
C78 C79 H79B 109.5
C78 C79 H79A 109.5
H79B C79 H79A 109.5
C78 C79 H79C 109.5
H79B C79 H79C 109.5
H79A C79 H79C 109.5
C78 C80 H80C 109.5
C78 C80 H80B 109.5
H80C C80 H80B 109.5
C78 C80 H80A 109.5
H80C C80 H80A 109.5
H80B C80 H80A 109.5
C77 C81 C83 113.7(4)
C77 C81 C82 111.1(3)
C83 C81 C82 109.8(3)
C77 C81 H81 107.3
C83 C81 H81 107.3
C82 C81 H81 107.3
C81 C82 H82A 109.5
C81 C82 H82B 109.5
H82A C82 H82B 109.5
C81 C82 H82C 109.5
H82A C82 H82C 109.5
H82B C82 H82C 109.5
C81 C83 H83A 109.5
C81 C83 H83B 109.5
H83A C83 H83B 109.5
C81 C83 H83C 109.5
H83A C83 H83C 109.5
H83B C83 H83C 109.5
Si53 C84 H84B 109.5
Si53 C84 H84A 109.5
H84B C84 H84A 109.5
Si53 C84 H84C 109.5
H84B C84 H84C 109.5
H84A C84 H84C 109.5
Si53 C85 H85B 109.5
Si53 C85 H85A 109.5
H85B C85 H85A 109.5
Si53 C85 H85C 109.5
H85B C85 H85C 109.5
H85A C85 H85C 109.5
Si53 C86 H86B 109.5
Si53 C86 H86A 109.5
H86B C86 H86A 109.5
Si53 C86 H86C 109.5
H86B C86 H86C 109.5
H86A C86 H86C 109.5
Si54 C87 H87C 109.5
Si54 C87 H87A 109.5
H87C C87 H87A 109.5
Si54 C87 H87B 109.5
H87C C87 H87B 109.5
H87A C87 H87B 109.5
Si54 C88 H88B 109.5
Si54 C88 H88C 109.5
H88B C88 H88C 109.5
Si54 C88 H88A 109.5
H88B C88 H88A 109.5
H88C C88 H88A 109.5
Si54 C89 H89A 109.5
Si54 C89 H89B 109.5
H89A C89 H89B 109.5
Si54 C89 H89C 109.5
H89A C89 H89C 109.5
H89B C89 H89C 109.5

loop_
_geom_bond_atom_site_label_1
_geom_bond_atom_site_label_2
_geom_bond_distance
Zr1 N1 2.043(2)
Zr1 N2 2.057(2)
Zr1 N5 2.117(2)
Zr1 N4 2.139(2)
Zr1 N3 2.346(2)
S1 N6 1.544(2)
S1 N5 1.670(2)
S1 N4 1.727(2)
Si1 N1 1.743(3)
Si1 C10 1.864(3)
Si1 C11 1.873(3)
Si1 C12 1.895(4)
Si2 N2 1.737(2)
Si2 C16 1.865(3)
Si2 C17 1.873(4)
Si2 C18 1.906(3)
Si3 N5 1.732(2)
Si3 C34 1.853(4)
Si3 C35 1.858(3)
Si3 C36 1.860(3)
Si4 N6 1.712(3)
Si4 C39 1.858(3)
Si4 C37 1.869(3)
Si4 C38 1.879(3)
N1 C1 1.475(4)
N2 C3 1.487(4)
N3 C9 1.339(4)
N3 C5 1.351(4)
N4 C22 1.431(4)
C1 C2 1.556(4)
C1 H1B 0.9900
C1 H1A 0.9900
C2 C5 1.516(4)
C2 C4 1.541(4)
C2 C3 1.560(4)
C3 H3A 0.9900
C3 H3B 0.9900
C4 H4C 0.9800
C4 H4A 0.9800
C4 H4B 0.9800
C5 C6 1.394(4)
C6 C7 1.376(5)
C6 H6 0.9500
C7 C8 1.366(5)
C7 H7 0.9500
C8 C9 1.383(4)
C8 H8 0.9500
C9 H9 0.9500
C10 H10A 0.9800
C10 H10B 0.9800
C10 H10C 0.9800
C11 H11C 0.9800
C11 H11B 0.9800
C11 H11A 0.9800
C12 C14 1.523(5)
C12 C13 1.539(5)
C12 C15 1.553(6)
C13 H13C 0.9800
C13 H13B 0.9800
C13 H13A 0.9800
C14 H14A 0.9800
C14 H14B 0.9800
C14 H14C 0.9800
C15 H15A 0.9800
C15 H15B 0.9800
C15 H15C 0.9800
C16 H16B 0.9800
C16 H16C 0.9800
C16 H16A 0.9800
C17 H17A 0.9800
C17 H17B 0.9800
C17 H17C 0.9800
C18 C21 1.525(5)
C18 C19 1.538(5)
C18 C20 1.539(5)
C19 H19B 0.9800
C19 H19C 0.9800
C19 H19A 0.9800
C20 H20A 0.9800
C20 H20C 0.9800
C20 H20B 0.9800
C21 H21B 0.9800
C21 H21C 0.9800
C21 H21A 0.9800
C22 C27 1.403(4)
C22 C23 1.408(4)
C23 C24 1.380(4)
C23 C28 1.520(5)
C24 C25 1.378(5)
C24 H24 0.9500
C25 C26 1.366(5)
C25 H25 0.9500
C26 C27 1.391(4)
C26 H26 0.9500
C27 C31 1.519(4)
C28 C30 1.509(7)
C28 C29 1.532(7)
C28 H28 1.0000
C29 H29B 0.9800
C29 H29A 0.9800
C29 H29C 0.9800
C30 H30C 0.9800
C30 H30A 0.9800
C30 H30B 0.9800
C31 C32 1.526(4)
C31 C33 1.536(4)
C31 H31 1.0000
C32 H32C 0.9800
C32 H32A 0.9800
C32 H32B 0.9800
C33 H33A 0.9800
C33 H33B 0.9800
C33 H33C 0.9800
C34 H34B 0.9800
C34 H34A 0.9800
C34 H34C 0.9800
C35 H35C 0.9800
C35 H35A 0.9800
C35 H35B 0.9800
C36 H36B 0.9800
C36 H36A 0.9800
C36 H36C 0.9800
C37 H37B 0.9800
C37 H37C 0.9800
C37 H37A 0.9800
C38 H38A 0.9800
C38 H38B 0.9800
C38 H38C 0.9800
C39 H39C 0.9800
C39 H39B 0.9800
C39 H39A 0.9800
Zr51 N52 2.047(2)
Zr51 N51 2.058(2)
Zr51 N54 2.117(2)
Zr51 N55 2.133(2)
Zr51 N53 2.353(2)
S51 N56 1.535(3)
S51 N54 1.682(3)
S51 N55 1.723(2)
Si51 N51 1.746(3)
Si51 C60 1.852(4)
Si51 C61 1.871(4)
Si51 C62 1.904(4)
Si52 N52 1.743(2)
Si52 C66 1.857(3)
Si52 C67 1.872(3)
Si52 C68 1.907(3)
Si53 N54 1.746(3)
Si53 C86 1.859(4)
Si53 C85 1.872(4)
Si53 C84 1.874(4)
Si54 N56 1.708(3)
Si54 C89 1.852(4)
Si54 C87 1.863(5)
Si54 C88 1.889(5)
N51 C51 1.472(4)
N52 C53 1.477(4)
N53 C59 1.340(4)
N53 C55 1.349(3)
N55 C72 1.430(4)
C51 C52 1.560(4)
C51 H51B 0.9900
C51 H51A 0.9900
C52 C55 1.526(4)
C52 C53 1.547(4)
C52 C54 1.547(4)
C53 H53A 0.9900
C53 H53B 0.9900
C54 H54B 0.9800
C54 H54A 0.9800
C54 H54C 0.9800
C55 C56 1.392(4)
C56 C57 1.366(5)
C56 H56 0.9500
C57 C58 1.365(5)
C57 H57 0.9500
C58 C59 1.385(4)
C58 H58 0.9500
C59 H59 0.9500
C60 H60A 0.9800
C60 H60B 0.9800
C60 H60C 0.9800
C61 H61C 0.9800
C61 H61B 0.9800
C61 H61A 0.9800
C62 C63 1.511(6)
C62 C64 1.518(6)
C62 C65 1.559(6)
C63 H63B 0.9800
C63 H63A 0.9800
C63 H63C 0.9800
C64 H64C 0.9800
C64 H64B 0.9800
C64 H64A 0.9800
C65 H65C 0.9800
C65 H65A 0.9800
C65 H65B 0.9800
C66 H66C 0.9800
C66 H66B 0.9800
C66 H66A 0.9800
C67 H67B 0.9800
C67 H67A 0.9800
C67 H67C 0.9800
C68 C69 1.524(5)
C68 C71 1.530(4)
C68 C70 1.543(5)
C69 H69A 0.9800
C69 H69B 0.9800
C69 H69C 0.9800
C70 H70A 0.9800
C70 H70C 0.9800
C70 H70B 0.9800
C71 H71C 0.9800
C71 H71B 0.9800
C71 H71A 0.9800
C72 C73 1.412(5)
C72 C77 1.419(4)
C73 C74 1.394(4)
C73 C78 1.514(5)
C74 C75 1.366(6)
C74 H74 0.9500
C75 C76 1.371(6)
C75 H75 0.9500
C76 C77 1.405(5)
C76 H76 0.9500
C77 C81 1.496(5)
C78 C80 1.539(5)
C78 C79 1.541(5)
C78 H78 1.0000
C79 H79B 0.9800
C79 H79A 0.9800
C79 H79C 0.9800
C80 H80C 0.9800
C80 H80B 0.9800
C80 H80A 0.9800
C81 C83 1.518(5)
C81 C82 1.533(5)
C81 H81 1.0000
C82 H82A 0.9800
C82 H82B 0.9800
C82 H82C 0.9800
C83 H83A 0.9800
C83 H83B 0.9800
C83 H83C 0.9800
C84 H84B 0.9800
C84 H84A 0.9800
C84 H84C 0.9800
C85 H85B 0.9800
C85 H85A 0.9800
C85 H85C 0.9800
C86 H86B 0.9800
C86 H86A 0.9800
C86 H86C 0.9800
C87 H87C 0.9800
C87 H87A 0.9800
C87 H87B 0.9800
C88 H88B 0.9800
C88 H88C 0.9800
C88 H88A 0.9800
C89 H89A 0.9800
C89 H89B 0.9800
C89 H89C 0.9800

loop_
_geom_torsion_atom_site_label_1
_geom_torsion_atom_site_label_2
_geom_torsion_atom_site_label_3
_geom_torsion_atom_site_label_4
_geom_torsion
C10 Si1 N1 C1 175.7(2)
C11 Si1 N1 C1 -64.1(2)
C12 Si1 N1 C1 55.8(3)
C10 Si1 N1 Zr1 -13.4(2)
C11 Si1 N1 Zr1 106.8(2)
C12 Si1 N1 Zr1 -133.34(19)
N2 Zr1 N1 C1 -28.8(2)
N5 Zr1 N1 C1 -145.41(19)
N4 Zr1 N1 C1 135.98(19)
N3 Zr1 N1 C1 51.7(2)
N2 Zr1 N1 Si1 160.21(17)
N5 Zr1 N1 Si1 43.6(2)
N4 Zr1 N1 Si1 -35.0(2)
N3 Zr1 N1 Si1 -119.30(19)
C16 Si2 N2 C3 -174.7(2)
C17 Si2 N2 C3 66.5(2)
C18 Si2 N2 C3 -54.4(2)
C16 Si2 N2 Zr1 30.0(2)
C17 Si2 N2 Zr1 -88.7(2)
C18 Si2 N2 Zr1 150.34(16)
N1 Zr1 N2 C3 25.1(2)
N5 Zr1 N2 C3 143.10(18)
N4 Zr1 N2 C3 -139.00(18)
N3 Zr1 N2 C3 -58.40(19)
N1 Zr1 N2 Si2 -179.03(15)
N5 Zr1 N2 Si2 -61.06(17)
N4 Zr1 N2 Si2 16.8(2)
N3 Zr1 N2 Si2 97.44(16)
N1 Zr1 N3 C9 133.2(2)
N2 Zr1 N3 C9 -122.3(2)
N5 Zr1 N3 C9 -3.1(4)
N4 Zr1 N3 C9 7.2(2)
N1 Zr1 N3 C5 -51.19(19)
N2 Zr1 N3 C5 53.35(19)
N5 Zr1 N3 C5 172.6(2)
N4 Zr1 N3 C5 -177.10(19)
N6 S1 N4 C22 65.6(2)
N5 S1 N4 C22 175.83(19)
N6 S1 N4 Zr1 -112.22(13)
N5 S1 N4 Zr1 -1.95(11)
N1 Zr1 N4 C22 -73.0(4)
N2 Zr1 N4 C22 88.0(4)
N5 Zr1 N4 C22 -174.1(4)
N3 Zr1 N4 C22 10.2(4)
N1 Zr1 N4 S1 102.82(12)
N2 Zr1 N4 S1 -96.25(13)
N5 Zr1 N4 S1 1.65(9)
N3 Zr1 N4 S1 -173.99(10)
N6 S1 N5 Si3 -72.22(18)
N4 S1 N5 Si3 177.01(16)
N6 S1 N5 Zr1 112.76(12)
N4 S1 N5 Zr1 1.99(11)
C34 Si3 N5 S1 -167.65(18)
C35 Si3 N5 S1 73.6(2)
C36 Si3 N5 S1 -46.8(2)
C34 Si3 N5 Zr1 5.2(2)
C35 Si3 N5 Zr1 -113.6(2)
C36 Si3 N5 Zr1 126.0(2)
N1 Zr1 N5 S1 -123.12(11)
N2 Zr1 N5 S1 123.45(11)
N4 Zr1 N5 S1 -1.72(10)
N3 Zr1 N5 S1 9.3(3)
N1 Zr1 N5 Si3 63.2(2)
N2 Zr1 N5 Si3 -50.3(2)
N4 Zr1 N5 Si3 -175.4(2)
N3 Zr1 N5 Si3 -164.40(16)
N5 S1 N6 Si4 144.01(16)
N4 S1 N6 Si4 -118.44(17)
C39 Si4 N6 S1 107.4(2)
C37 Si4 N6 S1 -135.63(18)
C38 Si4 N6 S1 -14.0(2)
Si1 N1 C1 C2 161.7(2)
Zr1 N1 C1 C2 -11.1(3)
N1 C1 C2 C5 -60.2(4)
N1 C1 C2 C4 178.5(3)
N1 C1 C2 C3 64.9(4)
Si2 N2 C3 C2 -141.3(2)
Zr1 N2 C3 C2 18.1(3)
C5 C2 C3 N2 57.5(3)
C4 C2 C3 N2 177.7(3)
C1 C2 C3 N2 -69.2(3)
C9 N3 C5 C6 -0.3(4)
Zr1 N3 C5 C6 -176.3(2)
C9 N3 C5 C2 177.1(2)
Zr1 N3 C5 C2 1.0(3)
C4 C2 C5 N3 178.7(2)
C1 C2 C5 N3 61.8(3)
C3 C2 C5 N3 -65.1(3)
C4 C2 C5 C6 -4.0(4)
C1 C2 C5 C6 -120.9(3)
C3 C2 C5 C6 112.1(3)
N3 C5 C6 C7 0.1(4)
C2 C5 C6 C7 -177.0(3)
C5 C6 C7 C8 0.0(5)
C6 C7 C8 C9 0.1(5)
C5 N3 C9 C8 0.3(4)
Zr1 N3 C9 C8 175.8(2)
C7 C8 C9 N3 -0.2(5)
N1 Si1 C12 C14 -68.6(3)
C10 Si1 C12 C14 170.9(2)
C11 Si1 C12 C14 52.1(3)
N1 Si1 C12 C13 174.5(3)
C10 Si1 C12 C13 54.1(3)
C11 Si1 C12 C13 -64.8(3)
N1 Si1 C12 C15 53.5(3)
C10 Si1 C12 C15 -66.9(3)
C11 Si1 C12 C15 174.3(3)
N2 Si2 C18 C21 -49.4(3)
C16 Si2 C18 C21 70.7(3)
C17 Si2 C18 C21 -170.3(3)
N2 Si2 C18 C19 -168.3(2)
C16 Si2 C18 C19 -48.2(3)
C17 Si2 C18 C19 70.8(3)
N2 Si2 C18 C20 73.1(3)
C16 Si2 C18 C20 -166.8(3)
C17 Si2 C18 C20 -47.8(3)
S1 N4 C22 C27 -106.7(3)
Zr1 N4 C22 C27 68.8(5)
S1 N4 C22 C23 72.7(3)
Zr1 N4 C22 C23 -111.7(4)
C27 C22 C23 C24 5.2(5)
N4 C22 C23 C24 -174.3(3)
C27 C22 C23 C28 -170.5(3)
N4 C22 C23 C28 10.1(5)
C22 C23 C24 C25 -1.3(6)
C28 C23 C24 C25 174.3(4)
C23 C24 C25 C26 -2.6(6)
C24 C25 C26 C27 2.7(5)
C25 C26 C27 C22 1.1(5)
C25 C26 C27 C31 -177.1(3)
C23 C22 C27 C26 -5.0(4)
N4 C22 C27 C26 174.4(3)
C23 C22 C27 C31 173.1(3)
N4 C22 C27 C31 -7.4(4)
C24 C23 C28 C30 49.8(5)
C22 C23 C28 C30 -134.6(4)
C24 C23 C28 C29 -72.6(5)
C22 C23 C28 C29 103.0(4)
C26 C27 C31 C32 54.2(4)
C22 C27 C31 C32 -123.9(3)
C26 C27 C31 C33 -70.1(3)
C22 C27 C31 C33 111.7(3)
C60 Si51 N51 C51 173.5(2)
C61 Si51 N51 C51 53.9(3)
C62 Si51 N51 C51 -67.1(3)
C60 Si51 N51 Zr51 -9.2(3)
C61 Si51 N51 Zr51 -128.7(2)
C62 Si51 N51 Zr51 110.2(2)
N52 Zr51 N51 C51 -20.9(2)
N54 Zr51 N51 C51 -138.2(2)
N55 Zr51 N51 C51 142.40(19)
N53 Zr51 N51 C51 62.2(2)
N52 Zr51 N51 Si51 161.65(18)
N54 Zr51 N51 Si51 44.4(2)
N55 Zr51 N51 Si51 -35.0(2)
N53 Zr51 N51 Si51 -115.2(2)
C66 Si52 N52 C53 178.9(2)
C67 Si52 N52 C53 59.6(2)
C68 Si52 N52 C53 -61.2(2)
C66 Si52 N52 Zr51 2.7(2)
C67 Si52 N52 Zr51 -116.68(19)
C68 Si52 N52 Zr51 122.62(18)
N51 Zr51 N52 C53 31.3(2)
N54 Zr51 N52 C53 147.81(19)
N55 Zr51 N52 C53 -133.80(18)
N53 Zr51 N52 C53 -48.53(19)
N51 Zr51 N52 Si52 -152.49(17)
N54 Zr51 N52 Si52 -35.9(2)
N55 Zr51 N52 Si52 42.4(2)
N53 Zr51 N52 Si52 127.72(18)
N52 Zr51 N53 C59 -133.4(2)
N51 Zr51 N53 C59 122.7(2)
N54 Zr51 N53 C59 2.7(4)
N55 Zr51 N53 C59 -9.6(2)
N52 Zr51 N53 C55 52.3(2)
N51 Zr51 N53 C55 -51.5(2)
N54 Zr51 N53 C55 -171.6(2)
N55 Zr51 N53 C55 176.1(2)
N56 S51 N54 Si53 73.83(19)
N55 S51 N54 Si53 -175.33(16)
N56 S51 N54 Zr51 -112.21(14)
N55 S51 N54 Zr51 -1.37(12)
C86 Si53 N54 S51 162.04(17)
C85 Si53 N54 S51 -78.1(2)
C84 Si53 N54 S51 42.2(2)
C86 Si53 N54 Zr51 -8.5(3)
C85 Si53 N54 Zr51 111.3(2)
C84 Si53 N54 Zr51 -128.3(2)
N52 Zr51 N54 S51 120.55(12)
N51 Zr51 N54 S51 -126.97(12)
N55 Zr51 N54 S51 1.18(10)
N53 Zr51 N54 S51 -11.9(3)
N52 Zr51 N54 Si53 -68.0(2)
N51 Zr51 N54 Si53 44.5(2)
N55 Zr51 N54 Si53 172.6(3)
N53 Zr51 N54 Si53 159.53(18)
N56 S51 N55 C72 -68.7(2)
N54 S51 N55 C72 -179.0(2)
N56 S51 N55 Zr51 111.68(13)
N54 S51 N55 Zr51 1.35(12)
N52 Zr51 N55 C72 78.1(4)
N51 Zr51 N55 C72 -82.3(4)
N54 Zr51 N55 C72 179.6(4)
N53 Zr51 N55 C72 -5.4(4)
N52 Zr51 N55 S51 -102.56(12)
N51 Zr51 N55 S51 97.01(14)
N54 Zr51 N55 S51 -1.14(10)
N53 Zr51 N55 S51 173.90(11)
N54 S51 N56 Si54 -140.95(19)
N55 S51 N56 Si54 121.2(2)
C89 Si54 N56 S51 154.9(2)
C87 Si54 N56 S51 -85.3(4)
C88 Si54 N56 S51 36.0(3)
Si51 N51 C51 C52 152.8(2)
Zr51 N51 C51 C52 -25.1(3)
N51 C51 C52 C55 -51.8(4)
N51 C51 C52 C53 73.9(3)
N51 C51 C52 C54 -172.5(3)
Si52 N52 C53 C52 -171.8(2)
Zr51 N52 C53 C52 5.2(3)
C55 C52 C53 N52 64.9(3)
C54 C52 C53 N52 -175.0(3)
C51 C52 C53 N52 -60.6(3)
C59 N53 C55 C56 -0.1(4)
Zr51 N53 C55 C56 174.7(2)
C59 N53 C55 C52 -178.5(3)
Zr51 N53 C55 C52 -3.7(3)
C53 C52 C55 N53 -60.9(3)
C54 C52 C55 N53 -177.0(3)
C51 C52 C55 N53 65.5(3)
C53 C52 C55 C56 120.7(3)
C54 C52 C55 C56 4.7(4)
C51 C52 C55 C56 -112.9(3)
N53 C55 C56 C57 0.8(5)
C52 C55 C56 C57 179.1(3)
C55 C56 C57 C58 -0.7(5)
C56 C57 C58 C59 0.0(5)
C55 N53 C59 C58 -0.7(4)
Zr51 N53 C59 C58 -174.7(2)
C57 C58 C59 N53 0.7(5)
N51 Si51 C62 C63 -157.1(3)
C60 Si51 C62 C63 -38.2(4)
C61 Si51 C62 C63 80.9(4)
N51 Si51 C62 C64 -33.5(4)
C60 Si51 C62 C64 85.4(4)
C61 Si51 C62 C64 -155.5(3)
N51 Si51 C62 C65 85.6(3)
C60 Si51 C62 C65 -155.5(3)
C61 Si51 C62 C65 -36.4(4)
N52 Si52 C68 C69 -160.8(2)
C66 Si52 C68 C69 -40.3(3)
C67 Si52 C68 C69 77.9(3)
N52 Si52 C68 C71 78.0(3)
C66 Si52 C68 C71 -161.4(3)
C67 Si52 C68 C71 -43.3(3)
N52 Si52 C68 C70 -43.8(3)
C66 Si52 C68 C70 76.8(3)
C67 Si52 C68 C70 -165.1(2)
S51 N55 C72 C73 110.2(3)
Zr51 N55 C72 C73 -70.6(5)
S51 N55 C72 C77 -70.6(3)
Zr51 N55 C72 C77 108.7(4)
C77 C72 C73 C74 3.0(5)
N55 C72 C73 C74 -177.7(3)
C77 C72 C73 C78 -175.9(3)
N55 C72 C73 C78 3.4(4)
C72 C73 C74 C75 -0.2(5)
C78 C73 C74 C75 178.8(3)
C73 C74 C75 C76 -2.0(6)
C74 C75 C76 C77 1.5(6)
C75 C76 C77 C72 1.3(5)
C75 C76 C77 C81 -176.5(3)
C73 C72 C77 C76 -3.6(4)
N55 C72 C77 C76 177.2(3)
C73 C72 C77 C81 174.2(3)
N55 C72 C77 C81 -5.1(4)
C74 C73 C78 C80 70.4(4)
C72 C73 C78 C80 -110.6(3)
C74 C73 C78 C79 -52.3(4)
C72 C73 C78 C79 126.6(3)
C76 C77 C81 C83 -59.1(4)
C72 C77 C81 C83 123.2(4)
C76 C77 C81 C82 65.3(4)
C72 C77 C81 C82 -112.3(4)
